data_4519428
loop_
_publ_author_name
'Li, Puzhen'
'Zhang, Meng'
'Maris, Thierry'
'Zhu, X. X.'
'Wuest, James D.'

_publ_contact_author_id_orcid 0000-0001-9731-4046
_publ_section_title
;
 Probing the Relationship between Crystallization and Gelation by Using
 Ammonium Salts of Bile Acids
;
_journal_name_full 'Crystal Growth & Design'
_journal_page_first 3505
_journal_page_last 3517
_journal_paper_doi 10.1021/acs.cgd.2c00310
_journal_volume 22
_journal_year 2022
_chemical_absolute_configuration ad
_chemical_formula_moiety 'C24 H39 O5, C6 H16 N, H2 O'
_chemical_formula_sum 'C30 H57 N O6'
_chemical_formula_weight 527.76
_space_group_crystal_system monoclinic
_space_group_IT_number 4
_space_group_name_Hall 'P 2yb'
_space_group_name_H-M_alt 'P 1 21 1'
_atom_sites_solution_hydrogens mixed
_atom_sites_solution_primary dual
_audit_contact_author_email thierry.maris@umontreal.ca
_audit_contact_author_name 'Thierry Maris'
_audit_contact_author_phone '+1 514 340 4711 2579'
_audit_creation_date 2021-05-11
_audit_creation_method
;
Olex2 1.3
(compiled 2020.11.12 svn.r5f609507 for OlexSys, GUI svn.r6272)
;
_cell_angle_alpha 90
_cell_angle_beta 110.581(1)
_cell_angle_gamma 90
_cell_formula_units_Z 2
_cell_length_a 13.9188(2)
_cell_length_b 7.9078(1)
_cell_length_c 14.5323(2)
_cell_measurement_reflns_used 9977
_cell_measurement_temperature 100
_cell_measurement_theta_max 71.882
_cell_measurement_theta_min 3.248
_cell_volume 1497.44(4)
_computing_cell_refinement
;
SAINT (2020) V8.40B; Integration Software for Single Crystal Data.
Bruker AXS Inc., Madison, WI 53719-1173.
;
_computing_data_collection
;
APEX 3 (2019) Bruker AXS Inc., Madison, WI 53719-1173.
;
_computing_data_reduction
;
SAINT (2020) V8.40B; Integration Software for Single Crystal Data.
Bruker AXS Inc., Madison, WI 53719-1173.
;
_computing_molecular_graphics 'Olex2 1.3 (Dolomanov et al., 2009)'
_computing_publication_material 'Olex2 1.3 (Dolomanov et al., 2009)'
_computing_structure_refinement 'XL  (Sheldrick, 2008)'
_computing_structure_solution 'SHELXT 2018/2 (Sheldrick, 2018)'
_diffrn_ambient_temperature 100
_diffrn_detector 'CCD area detector'
_diffrn_detector_area_resol_mean 8.3
_diffrn_detector_type 'Bruker APEX2 CCD'
_diffrn_measured_fraction_theta_full 1.000
_diffrn_measured_fraction_theta_max 0.993
_diffrn_measurement_device 'three-circle diffractometer'
_diffrn_measurement_device_type 'Bruker Smart APEX'
_diffrn_measurement_method '\w scans'
_diffrn_radiation_collimation 'Focusing mirrors'
_diffrn_radiation_monochromator 'Quazar MX Mirror Optics'
_diffrn_radiation_probe x-ray
_diffrn_radiation_type 'Cu K\a'
_diffrn_radiation_wavelength 1.54178
_diffrn_reflns_av_R_equivalents 0.0255
_diffrn_reflns_av_unetI/netI 0.0214
_diffrn_reflns_Laue_measured_fraction_full 1.000
_diffrn_reflns_Laue_measured_fraction_max 0.993
_diffrn_reflns_limit_h_max 17
_diffrn_reflns_limit_h_min -17
_diffrn_reflns_limit_k_max 9
_diffrn_reflns_limit_k_min -9
_diffrn_reflns_limit_l_max 17
_diffrn_reflns_limit_l_min -17
_diffrn_reflns_number 21575
_diffrn_reflns_point_group_measured_fraction_full 0.979
_diffrn_reflns_point_group_measured_fraction_max 0.962
_diffrn_reflns_theta_full 67.679
_diffrn_reflns_theta_max 71.875
_diffrn_reflns_theta_min 3.248
_diffrn_source 'Microfocus Source'
_diffrn_source_current 0.65
_diffrn_source_power 0.0291265
_diffrn_source_target Cu
_diffrn_source_type 'Incoatec I\mS High Brilliance Microsource'
_diffrn_source_voltage 44.81
_exptl_absorpt_coefficient_mu 0.632
_exptl_absorpt_correction_T_max 0.2259
_exptl_absorpt_correction_T_min 0.1169
_exptl_absorpt_correction_type multi-scan
_exptl_absorpt_process_details
;
SADABS-2016/2 (Bruker,2016/2) was used for absorption correction.
wR2(int) was 0.1496 before and 0.0376 after correction.
The Ratio of minimum to maximum transmission is 0.5175.
The \l/2 correction factor is Not present.
;
_exptl_crystal_colour 'clear light colourless'
_exptl_crystal_colour_lustre clear
_exptl_crystal_colour_modifier light
_exptl_crystal_colour_primary colourless
_exptl_crystal_density_diffrn 1.170
_exptl_crystal_description Bock
_exptl_crystal_F_000 584
_exptl_crystal_size_max 0.26
_exptl_crystal_size_mid 0.15
_exptl_crystal_size_min 0.09
_refine_diff_density_max 0.245
_refine_diff_density_min -0.163
_refine_diff_density_rms 0.034
_refine_ls_abs_structure_details
;
 Flack x determined using 2408 quotients [(I+)-(I-)]/[(I+)+(I-)]
 (Parsons, Flack and Wagner, Acta Cryst. B69 (2013) 249-259).
;
_refine_ls_abs_structure_Flack 0.07(4)
_refine_ls_extinction_coef .
_refine_ls_extinction_method none
_refine_ls_goodness_of_fit_ref 1.027
_refine_ls_hydrogen_treatment mixed
_refine_ls_matrix_type full
_refine_ls_number_parameters 370
_refine_ls_number_reflns 5647
_refine_ls_number_restraints 1
_refine_ls_restrained_S_all 1.027
_refine_ls_R_factor_all 0.0295
_refine_ls_R_factor_gt 0.0288
_refine_ls_shift/su_max 0.000
_refine_ls_shift/su_mean 0.000
_refine_ls_structure_factor_coef Fsqd
_refine_ls_weighting_details 'w=1/[\s^2^(Fo^2^)+(0.0495P)^2^+0.1967P] where P=(Fo^2^+2Fc^2^)/3'
_refine_ls_weighting_scheme calc
_refine_ls_wR_factor_gt 0.0776
_refine_ls_wR_factor_ref 0.0783
_reflns_Friedel_coverage 0.801
_reflns_Friedel_fraction_full 0.955
_reflns_Friedel_fraction_max 0.927
_reflns_number_gt 5530
_reflns_number_total 5647
_reflns_threshold_expression 'I > 2\s(I)'
_cod_data_source_file CA_HexylNH3-H2O.cif
_cod_data_source_block zhu21
_cod_database_code 4519428

loop_
_space_group_symop_id
_space_group_symop_operation_xyz
1 'x, y, z'
2 '-x, y+1/2, -z'

loop_
_atom_site_label
_atom_site_type_symbol
_atom_site_fract_x
_atom_site_fract_y
_atom_site_fract_z
_atom_site_U_iso_or_equiv
_atom_site_adp_type
_atom_site_occupancy
_atom_site_site_symmetry_order
_atom_site_calc_flag
_atom_site_refinement_flags_posn
_atom_site_refinement_flags_adp
_atom_site_refinement_flags_occupancy
_atom_site_disorder_assembly
_atom_site_disorder_group
O1 O 0.59508(10) 0.33824(18) 1.15864(10) 0.0278(3) Uani 1 1 d . . . . .
H1 H 0.583(2) 0.412(4) 1.188(2) 0.049(8) Uiso 1 1 d . . . . .
O2 O 0.41508(9) 0.37878(16) 0.26467(8) 0.0228(2) Uani 1 1 d . . . . .
O3 O 0.53304(9) 0.56884(16) 0.26723(9) 0.0228(3) Uani 1 1 d . . . . .
O4 O 0.68088(9) 0.03458(15) 0.91584(9) 0.0202(2) Uani 1 1 d . . . . .
H4 H 0.653(2) -0.009(4) 0.860(2) 0.041(7) Uiso 1 1 d . . . . .
O5 O 0.63742(9) 0.55242(16) 0.76564(9) 0.0211(2) Uani 1 1 d . . . . .
C1 C 0.82665(14) 0.5205(2) 1.11594(13) 0.0241(4) Uani 1 1 d . . . . .
H1A H 0.874766 0.519407 1.184863 0.029 Uiso 1 1 calc R U . . .
H1B H 0.837474 0.627575 1.085645 0.029 Uiso 1 1 calc R U . . .
C2 C 0.71703(15) 0.5177(2) 1.11591(13) 0.0254(4) Uani 1 1 d . . . . .
H2A H 0.705833 0.615965 1.153115 0.030 Uiso 1 1 calc R U . . .
H2B H 0.667887 0.525530 1.047588 0.030 Uiso 1 1 calc R U . . .
C3 C 0.69885(13) 0.3550(2) 1.16273(12) 0.0233(3) Uani 1 1 d . . . . .
H3 H 0.745896 0.351341 1.232901 0.028 Uiso 1 1 calc R U . . .
C4 C 0.71985(13) 0.2040(2) 1.10877(12) 0.0199(3) Uani 1 1 d . . . . .
H4A H 0.668806 0.202344 1.041135 0.024 Uiso 1 1 calc R U . . .
H4B H 0.710628 0.099426 1.142182 0.024 Uiso 1 1 calc R U . . .
C5 C 0.82804(13) 0.2039(2) 1.10335(12) 0.0185(3) Uani 1 1 d . . . . .
H5A H 0.877611 0.194609 1.172319 0.022 Uiso 1 1 calc R U . . .
C6 C 0.84460(12) 0.0484(2) 1.04745(12) 0.0192(3) Uani 1 1 d . . . . .
H6A H 0.919041 0.035615 1.060808 0.023 Uiso 1 1 calc R U . . .
H6B H 0.821332 -0.053330 1.073383 0.023 Uiso 1 1 calc R U . . .
C7 C 0.78869(12) 0.0556(2) 0.93616(11) 0.0174(3) Uani 1 1 d . . . . .
H7 H 0.813185 -0.040646 0.905522 0.021 Uiso 1 1 calc R U . . .
C8 C 0.81337(12) 0.2219(2) 0.89435(12) 0.0164(3) Uani 1 1 d . . . . .
H8 H 0.888630 0.222783 0.906229 0.020 Uiso 1 1 calc R U . . .
C9 C 0.78965(11) 0.3767(2) 0.94768(11) 0.0165(3) Uani 1 1 d . . . . .
H9 H 0.715670 0.368118 0.940467 0.020 Uiso 1 1 calc R U . . .
C10 C 0.85296(12) 0.3712(2) 1.06053(11) 0.0191(3) Uani 1 1 d . . . . .
C11 C 0.80232(13) 0.5451(2) 0.90020(12) 0.0199(3) Uani 1 1 d . . . . .
H11A H 0.776122 0.637616 0.930807 0.024 Uiso 1 1 calc R U . . .
H11B H 0.876387 0.565585 0.914874 0.024 Uiso 1 1 calc R U . . .
C12 C 0.74676(12) 0.5524(2) 0.78823(12) 0.0184(3) Uani 1 1 d . . . . .
H12 H 0.766411 0.659693 0.762954 0.022 Uiso 1 1 calc R U . . .
C13 C 0.77812(12) 0.4022(2) 0.73777(11) 0.0173(3) Uani 1 1 d . . . . .
C14 C 0.75670(12) 0.2368(2) 0.78377(11) 0.0164(3) Uani 1 1 d . . . . .
H14 H 0.681657 0.235502 0.772893 0.020 Uiso 1 1 calc R U . . .
C15 C 0.77531(13) 0.0988(2) 0.71781(12) 0.0202(3) Uani 1 1 d . . . . .
H15A H 0.736905 -0.005523 0.720139 0.024 Uiso 1 1 calc R U . . .
H15B H 0.849236 0.071465 0.737660 0.024 Uiso 1 1 calc R U . . .
C16 C 0.73463(13) 0.1796(2) 0.61393(12) 0.0219(3) Uani 1 1 d . . . . .
H16A H 0.670735 0.122683 0.572470 0.026 Uiso 1 1 calc R U . . .
H16B H 0.786253 0.168698 0.581686 0.026 Uiso 1 1 calc R U . . .
C17 C 0.71342(12) 0.3700(2) 0.62782(11) 0.0185(3) Uani 1 1 d . . . . .
H17 H 0.639436 0.380659 0.620236 0.022 Uiso 1 1 calc R U . . .
C18 C 0.89256(12) 0.4213(2) 0.75034(12) 0.0210(3) Uani 1 1 d . . . . .
H18A H 0.904917 0.535782 0.731131 0.031 Uiso 1 1 calc R U . . .
H18B H 0.910185 0.338575 0.708634 0.031 Uiso 1 1 calc R U . . .
H18C H 0.935140 0.401746 0.819235 0.031 Uiso 1 1 calc R U . . .
C19 C 0.96894(13) 0.3818(3) 1.08124(12) 0.0253(4) Uani 1 1 d . . . . .
H19A H 0.988337 0.296414 1.042117 0.038 Uiso 1 1 calc R U . . .
H19B H 1.006412 0.361293 1.151246 0.038 Uiso 1 1 calc R U . . .
H19C H 0.986023 0.494587 1.063562 0.038 Uiso 1 1 calc R U . . .
C20 C 0.73176(12) 0.4834(2) 0.54982(12) 0.0208(3) Uani 1 1 d . . . . .
H20 H 0.805972 0.473034 0.558198 0.025 Uiso 1 1 calc R U . . .
C21 C 0.71092(16) 0.6712(3) 0.56235(14) 0.0291(4) Uani 1 1 d . . . . .
H21A H 0.647750 0.682218 0.577184 0.044 Uiso 1 1 calc R U . . .
H21B H 0.703215 0.732119 0.501433 0.044 Uiso 1 1 calc R U . . .
H21C H 0.768497 0.719105 0.616420 0.044 Uiso 1 1 calc R U . . .
C22 C 0.66937(13) 0.4245(2) 0.44489(12) 0.0247(4) Uani 1 1 d . . . . .
H22A H 0.688242 0.495937 0.397928 0.030 Uiso 1 1 calc R U . . .
H22B H 0.689539 0.306876 0.436896 0.030 Uiso 1 1 calc R U . . .
C23 C 0.55243(14) 0.4304(3) 0.41725(13) 0.0346(5) Uani 1 1 d . . . . .
H23A H 0.528956 0.322169 0.436385 0.042 Uiso 1 1 calc R U . . .
H23B H 0.534751 0.521853 0.455031 0.042 Uiso 1 1 calc R U . . .
C24 C 0.49556(12) 0.4602(2) 0.30823(12) 0.0189(3) Uani 1 1 d . . . . .
N25 N 0.52134(11) 0.8913(2) 0.19588(11) 0.0215(3) Uani 1 1 d . . . . .
H25A H 0.5135(19) 0.780(4) 0.2059(19) 0.031(6) Uiso 1 1 d . . . . .
H25B H 0.5338(18) 0.895(3) 0.1392(19) 0.031(6) Uiso 1 1 d . . . . .
H25C H 0.462(2) 0.945(4) 0.1923(19) 0.037(6) Uiso 1 1 d . . . . .
C25 C 0.60697(13) 0.9679(2) 0.27933(13) 0.0224(3) Uani 1 1 d . . . . .
H25D H 0.589585 0.964790 0.339766 0.027 Uiso 1 1 calc R U . . .
H25E H 0.616140 1.087572 0.264220 0.027 Uiso 1 1 calc R U . . .
C26 C 0.70596(12) 0.8716(2) 0.29625(12) 0.0213(3) Uani 1 1 d . . . . .
H26A H 0.720720 0.870892 0.234398 0.026 Uiso 1 1 calc R U . . .
H26B H 0.696310 0.752888 0.312772 0.026 Uiso 1 1 calc R U . . .
C27 C 0.79836(13) 0.9454(2) 0.37808(13) 0.0234(3) Uani 1 1 d . . . . .
H27A H 0.781013 0.961297 0.437993 0.028 Uiso 1 1 calc R U . . .
H27B H 0.815576 1.057386 0.357604 0.028 Uiso 1 1 calc R U . . .
C28 C 0.89113(14) 0.8278(2) 0.40095(14) 0.0278(4) Uani 1 1 d . . . . .
H28A H 0.872194 0.716008 0.420142 0.033 Uiso 1 1 calc R U . . .
H28B H 0.906603 0.811686 0.340042 0.033 Uiso 1 1 calc R U . . .
C29 C 0.98860(14) 0.8886(3) 0.48198(14) 0.0312(4) Uani 1 1 d . . . . .
H29A H 1.045705 0.811708 0.484874 0.037 Uiso 1 1 calc R U . . .
H29B H 1.006166 1.002584 0.464497 0.037 Uiso 1 1 calc R U . . .
C30 C 0.97979(15) 0.8967(3) 0.58341(15) 0.0368(5) Uani 1 1 d . . . . .
H30A H 0.928136 0.981125 0.583144 0.055 Uiso 1 1 calc R U . . .
H30B H 1.046280 0.928508 0.632144 0.055 Uiso 1 1 calc R U . . .
H30C H 0.959283 0.785743 0.600230 0.055 Uiso 1 1 calc R U . . .
O6 O 0.43622(10) 0.3723(2) 0.97891(9) 0.0291(3) Uani 1 1 d . . . . .
H6C H 0.489(3) 0.359(5) 1.033(3) 0.058(9) Uiso 1 1 d . . . . .
H6D H 0.391(2) 0.428(4) 1.001(2) 0.045(7) Uiso 1 1 d . . . . .
H5 H 0.617(2) 0.652(4) 0.752(2) 0.039(7) Uiso 1 1 d . . . . .

loop_
_atom_site_aniso_label
_atom_site_aniso_U_11
_atom_site_aniso_U_22
_atom_site_aniso_U_33
_atom_site_aniso_U_23
_atom_site_aniso_U_13
_atom_site_aniso_U_12
O1 0.0294(7) 0.0318(7) 0.0277(6) 0.0002(6) 0.0168(5) 0.0063(5)
O2 0.0205(5) 0.0208(6) 0.0244(5) 0.0012(5) 0.0048(4) -0.0030(5)
O3 0.0225(6) 0.0218(6) 0.0240(6) 0.0035(5) 0.0079(5) -0.0012(5)
O4 0.0195(6) 0.0235(6) 0.0172(5) -0.0024(5) 0.0061(4) -0.0044(5)
O5 0.0194(6) 0.0193(6) 0.0257(6) 0.0026(5) 0.0092(5) 0.0033(5)
C1 0.0344(10) 0.0191(8) 0.0179(8) -0.0019(6) 0.0081(7) -0.0048(7)
C2 0.0353(9) 0.0207(9) 0.0222(8) -0.0026(7) 0.0125(7) 0.0048(7)
C3 0.0262(8) 0.0268(9) 0.0184(7) 0.0006(7) 0.0099(6) 0.0030(7)
C4 0.0231(8) 0.0200(8) 0.0184(7) 0.0019(6) 0.0095(6) 0.0008(6)
C5 0.0201(8) 0.0207(8) 0.0130(7) 0.0007(6) 0.0036(6) 0.0004(6)
C6 0.0196(7) 0.0191(8) 0.0188(7) 0.0028(6) 0.0067(6) 0.0031(6)
C7 0.0177(7) 0.0163(7) 0.0180(7) -0.0002(6) 0.0062(6) 0.0005(6)
C8 0.0157(7) 0.0169(8) 0.0168(7) -0.0004(6) 0.0062(6) 0.0006(6)
C9 0.0166(7) 0.0165(7) 0.0160(7) -0.0003(6) 0.0053(5) -0.0003(6)
C10 0.0210(7) 0.0199(8) 0.0157(7) -0.0011(7) 0.0053(6) -0.0028(7)
C11 0.0238(8) 0.0177(8) 0.0183(8) -0.0014(6) 0.0075(6) -0.0016(6)
C12 0.0180(7) 0.0174(8) 0.0201(8) 0.0020(6) 0.0071(6) -0.0004(6)
C13 0.0166(7) 0.0198(8) 0.0158(7) 0.0014(6) 0.0059(6) 0.0000(6)
C14 0.0161(7) 0.0170(8) 0.0163(7) -0.0003(6) 0.0062(6) 0.0003(6)
C15 0.0231(8) 0.0202(8) 0.0179(7) -0.0012(6) 0.0080(6) 0.0021(6)
C16 0.0243(8) 0.0246(9) 0.0164(7) -0.0016(6) 0.0066(6) -0.0001(7)
C17 0.0161(7) 0.0239(8) 0.0155(7) 0.0018(7) 0.0055(5) 0.0003(6)
C18 0.0173(7) 0.0266(9) 0.0184(7) 0.0011(6) 0.0056(6) -0.0018(6)
C19 0.0210(8) 0.0306(9) 0.0207(7) 0.0015(8) 0.0028(6) -0.0060(7)
C20 0.0177(7) 0.0277(9) 0.0175(7) 0.0040(7) 0.0068(6) 0.0005(6)
C21 0.0356(10) 0.0281(9) 0.0253(8) 0.0074(7) 0.0128(7) 0.0016(8)
C22 0.0202(8) 0.0363(10) 0.0174(7) 0.0052(7) 0.0062(6) -0.0009(7)
C23 0.0222(9) 0.0619(15) 0.0192(8) 0.0067(9) 0.0067(7) -0.0066(9)
C24 0.0192(7) 0.0189(7) 0.0195(7) -0.0011(6) 0.0079(6) 0.0014(6)
N25 0.0233(7) 0.0195(7) 0.0223(7) 0.0019(6) 0.0089(6) 0.0006(6)
C25 0.0245(8) 0.0220(8) 0.0211(7) -0.0005(7) 0.0086(7) 0.0003(7)
C26 0.0229(8) 0.0202(8) 0.0210(7) 0.0008(7) 0.0082(6) -0.0001(7)
C27 0.0235(8) 0.0230(8) 0.0232(8) -0.0012(7) 0.0074(7) -0.0024(7)
C28 0.0247(9) 0.0278(9) 0.0298(9) -0.0030(8) 0.0083(7) -0.0002(7)
C29 0.0214(8) 0.0328(10) 0.0364(10) -0.0003(9) 0.0063(7) -0.0029(8)
C30 0.0297(9) 0.0416(11) 0.0324(10) -0.0029(9) 0.0024(8) -0.0002(9)
O6 0.0287(6) 0.0351(7) 0.0246(6) 0.0006(6) 0.0108(5) 0.0071(6)

loop_
_atom_type_symbol
_atom_type_description
_atom_type_scat_dispersion_real
_atom_type_scat_dispersion_imag
_atom_type_scat_source
C C 0.0181 0.0091 'International Tables Vol C Tables 4.2.6.8 and 6.1.1.4'
H H 0.0000 0.0000 'International Tables Vol C Tables 4.2.6.8 and 6.1.1.4'
N N 0.0311 0.0180 'International Tables Vol C Tables 4.2.6.8 and 6.1.1.4'
O O 0.0492 0.0322 'International Tables Vol C Tables 4.2.6.8 and 6.1.1.4'

loop_
_geom_angle_atom_site_label_1
_geom_angle_atom_site_label_2
_geom_angle_atom_site_label_3
_geom_angle
_geom_angle_site_symmetry_1
_geom_angle_site_symmetry_3
C3 O1 H1 109(2) . .
C7 O4 H4 109.6(19) . .
C12 O5 H5 107.6(19) . .
H1A C1 H1B 107.6 . .
C2 C1 H1A 108.7 . .
C2 C1 H1B 108.7 . .
C2 C1 C10 114.15(14) . .
C10 C1 H1A 108.7 . .
C10 C1 H1B 108.7 . .
C1 C2 H2A 109.7 . .
C1 C2 H2B 109.7 . .
H2A C2 H2B 108.2 . .
C3 C2 C1 109.67(15) . .
C3 C2 H2A 109.7 . .
C3 C2 H2B 109.7 . .
O1 C3 C2 112.64(15) . .
O1 C3 H3 109.2 . .
O1 C3 C4 106.35(14) . .
C2 C3 H3 109.2 . .
C4 C3 C2 110.10(13) . .
C4 C3 H3 109.2 . .
C3 C4 H4A 108.9 . .
C3 C4 H4B 108.9 . .
C3 C4 C5 113.50(14) . .
H4A C4 H4B 107.7 . .
C5 C4 H4A 108.9 . .
C5 C4 H4B 108.9 . .
C4 C5 H5A 107.0 . .
C4 C5 C10 112.44(13) . .
C6 C5 C4 111.09(13) . .
C6 C5 H5A 107.0 . .
C6 C5 C10 111.98(13) . .
C10 C5 H5A 107.0 . .
C5 C6 H6A 108.6 . .
C5 C6 H6B 108.6 . .
H6A C6 H6B 107.6 . .
C7 C6 C5 114.50(13) . .
C7 C6 H6A 108.6 . .
C7 C6 H6B 108.6 . .
O4 C7 C6 108.68(12) . .
O4 C7 H7 108.4 . .
O4 C7 C8 112.37(13) . .
C6 C7 H7 108.4 . .
C6 C7 C8 110.37(13) . .
C8 C7 H7 108.4 . .
C7 C8 H8 107.7 . .
C7 C8 C9 111.26(13) . .
C9 C8 H8 107.7 . .
C14 C8 C7 112.19(13) . .
C14 C8 H8 107.7 . .
C14 C8 C9 110.16(12) . .
C8 C9 H9 106.7 . .
C8 C9 C10 111.27(13) . .
C10 C9 H9 106.7 . .
C11 C9 C8 112.48(12) . .
C11 C9 H9 106.7 . .
C11 C9 C10 112.49(13) . .
C1 C10 C5 108.37(13) . .
C1 C10 C9 112.08(14) . .
C5 C10 C9 108.70(13) . .
C19 C10 C1 106.34(14) . .
C19 C10 C5 109.60(14) . .
C19 C10 C9 111.67(12) . .
C9 C11 H11A 108.7 . .
C9 C11 H11B 108.7 . .
H11A C11 H11B 107.6 . .
C12 C11 C9 114.39(13) . .
C12 C11 H11A 108.7 . .
C12 C11 H11B 108.7 . .
O5 C12 C11 109.83(13) . .
O5 C12 H12 108.7 . .
O5 C12 C13 110.24(13) . .
C11 C12 H12 108.7 . .
C13 C12 C11 110.74(13) . .
C13 C12 H12 108.7 . .
C12 C13 C14 108.50(12) . .
C12 C13 C17 117.25(13) . .
C12 C13 C18 108.77(13) . .
C14 C13 C17 100.11(13) . .
C14 C13 C18 112.28(13) . .
C18 C13 C17 109.76(12) . .
C8 C14 C13 114.47(13) . .
C8 C14 H14 106.9 . .
C8 C14 C15 117.71(13) . .
C13 C14 H14 106.9 . .
C15 C14 C13 103.39(12) . .
C15 C14 H14 106.9 . .
C14 C15 H15A 111.1 . .
C14 C15 H15B 111.1 . .
C14 C15 C16 103.35(13) . .
H15A C15 H15B 109.1 . .
C16 C15 H15A 111.1 . .
C16 C15 H15B 111.1 . .
C15 C16 H16A 110.3 . .
C15 C16 H16B 110.3 . .
C15 C16 C17 107.01(13) . .
H16A C16 H16B 108.6 . .
C17 C16 H16A 110.3 . .
C17 C16 H16B 110.3 . .
C13 C17 C16 102.92(13) . .
C13 C17 H17 107.5 . .
C16 C17 H17 107.5 . .
C20 C17 C13 118.44(14) . .
C20 C17 C16 112.32(13) . .
C20 C17 H17 107.5 . .
C13 C18 H18A 109.5 . .
C13 C18 H18B 109.5 . .
C13 C18 H18C 109.5 . .
H18A C18 H18B 109.5 . .
H18A C18 H18C 109.5 . .
H18B C18 H18C 109.5 . .
C10 C19 H19A 109.5 . .
C10 C19 H19B 109.5 . .
C10 C19 H19C 109.5 . .
H19A C19 H19B 109.5 . .
H19A C19 H19C 109.5 . .
H19B C19 H19C 109.5 . .
C17 C20 H20 107.2 . .
C17 C20 C21 112.95(14) . .
C17 C20 C22 111.87(14) . .
C21 C20 H20 107.2 . .
C21 C20 C22 110.24(15) . .
C22 C20 H20 107.2 . .
C20 C21 H21A 109.5 . .
C20 C21 H21B 109.5 . .
C20 C21 H21C 109.5 . .
H21A C21 H21B 109.5 . .
H21A C21 H21C 109.5 . .
H21B C21 H21C 109.5 . .
C20 C22 H22A 108.4 . .
C20 C22 H22B 108.4 . .
H22A C22 H22B 107.5 . .
C23 C22 C20 115.32(15) . .
C23 C22 H22A 108.4 . .
C23 C22 H22B 108.4 . .
C22 C23 H23A 108.9 . .
C22 C23 H23B 108.9 . .
H23A C23 H23B 107.8 . .
C24 C23 C22 113.16(14) . .
C24 C23 H23A 108.9 . .
C24 C23 H23B 108.9 . .
O2 C24 O3 123.86(15) . .
O2 C24 C23 119.46(15) . .
O3 C24 C23 116.68(15) . .
H25A N25 H25B 105(2) . .
H25A N25 H25C 107(2) . .
H25B N25 H25C 113(2) . .
C25 N25 H25A 111.7(16) . .
C25 N25 H25B 111.8(16) . .
C25 N25 H25C 107.9(17) . .
N25 C25 H25D 109.6 . .
N25 C25 H25E 109.6 . .
N25 C25 C26 110.33(14) . .
H25D C25 H25E 108.1 . .
C26 C25 H25D 109.6 . .
C26 C25 H25E 109.6 . .
C25 C26 H26A 108.8 . .
C25 C26 H26B 108.8 . .
C25 C26 C27 113.76(15) . .
H26A C26 H26B 107.7 . .
C27 C26 H26A 108.8 . .
C27 C26 H26B 108.8 . .
C26 C27 H27A 109.5 . .
C26 C27 H27B 109.5 . .
C26 C27 C28 110.62(15) . .
H27A C27 H27B 108.1 . .
C28 C27 H27A 109.5 . .
C28 C27 H27B 109.5 . .
C27 C28 H28A 108.4 . .
C27 C28 H28B 108.4 . .
H28A C28 H28B 107.5 . .
C29 C28 C27 115.39(16) . .
C29 C28 H28A 108.4 . .
C29 C28 H28B 108.4 . .
C28 C29 H29A 108.7 . .
C28 C29 H29B 108.7 . .
H29A C29 H29B 107.6 . .
C30 C29 C28 114.04(16) . .
C30 C29 H29A 108.7 . .
C30 C29 H29B 108.7 . .
C29 C30 H30A 109.5 . .
C29 C30 H30B 109.5 . .
C29 C30 H30C 109.5 . .
H30A C30 H30B 109.5 . .
H30A C30 H30C 109.5 . .
H30B C30 H30C 109.5 . .
H6C O6 H6D 102(3) . .

loop_
_geom_bond_atom_site_label_1
_geom_bond_atom_site_label_2
_geom_bond_distance
_geom_bond_site_symmetry_2
O1 H1 0.77(3) .
O1 C3 1.431(2) .
O2 C24 1.254(2) .
O3 C24 1.258(2) .
O4 H4 0.84(3) .
O4 C7 1.4334(19) .
O5 C12 1.440(2) .
O5 H5 0.84(3) .
C1 H1A 0.9900 .
C1 H1B 0.9900 .
C1 C2 1.526(3) .
C1 C10 1.544(2) .
C2 H2A 0.9900 .
C2 H2B 0.9900 .
C2 C3 1.517(3) .
C3 H3 1.0000 .
C3 C4 1.512(2) .
C4 H4A 0.9900 .
C4 H4B 0.9900 .
C4 C5 1.535(2) .
C5 H5A 1.0000 .
C5 C6 1.535(2) .
C5 C10 1.552(2) .
C6 H6A 0.9900 .
C6 H6B 0.9900 .
C6 C7 1.530(2) .
C7 H7 1.0000 .
C7 C8 1.538(2) .
C8 H8 1.0000 .
C8 C9 1.545(2) .
C8 C14 1.526(2) .
C9 H9 1.0000 .
C9 C10 1.5657(19) .
C9 C11 1.538(2) .
C10 C19 1.537(2) .
C11 H11A 0.9900 .
C11 H11B 0.9900 .
C11 C12 1.538(2) .
C12 H12 1.0000 .
C12 C13 1.537(2) .
C13 C14 1.545(2) .
C13 C17 1.555(2) .
C13 C18 1.546(2) .
C14 H14 1.0000 .
C14 C15 1.534(2) .
C15 H15A 0.9900 .
C15 H15B 0.9900 .
C15 C16 1.551(2) .
C16 H16A 0.9900 .
C16 H16B 0.9900 .
C16 C17 1.561(3) .
C17 H17 1.0000 .
C17 C20 1.535(2) .
C18 H18A 0.9800 .
C18 H18B 0.9800 .
C18 H18C 0.9800 .
C19 H19A 0.9800 .
C19 H19B 0.9800 .
C19 H19C 0.9800 .
C20 H20 1.0000 .
C20 C21 1.536(3) .
C20 C22 1.538(2) .
C21 H21A 0.9800 .
C21 H21B 0.9800 .
C21 H21C 0.9800 .
C22 H22A 0.9900 .
C22 H22B 0.9900 .
C22 C23 1.534(2) .
C23 H23A 0.9900 .
C23 H23B 0.9900 .
C23 C24 1.520(2) .
N25 H25A 0.90(3) .
N25 H25B 0.90(3) .
N25 H25C 0.92(3) .
N25 C25 1.497(2) .
C25 H25D 0.9900 .
C25 H25E 0.9900 .
C25 C26 1.516(2) .
C26 H26A 0.9900 .
C26 H26B 0.9900 .
C26 C27 1.527(2) .
C27 H27A 0.9900 .
C27 H27B 0.9900 .
C27 C28 1.530(3) .
C28 H28A 0.9900 .
C28 H28B 0.9900 .
C28 C29 1.528(3) .
C29 H29A 0.9900 .
C29 H29B 0.9900 .
C29 C30 1.523(3) .
C30 H30A 0.9800 .
C30 H30B 0.9800 .
C30 H30C 0.9800 .
O6 H6C 0.87(4) .
O6 H6D 0.91(3) .

loop_
_geom_hbond_atom_site_label_D
_geom_hbond_atom_site_label_H
_geom_hbond_atom_site_label_A
_geom_hbond_distance_DH
_geom_hbond_distance_HA
_geom_hbond_distance_DA
_geom_hbond_angle_DHA
_geom_hbond_site_symmetry_A
_geom_hbond_publ_flag
O1 H1 O3 0.77(3) 1.98(3) 2.7422(19) 169(3) 1_556 yes
O4 H4 O2 0.84(3) 1.94(3) 2.7784(17) 175(3) 2_646 yes
N25 H25A O3 0.90(3) 1.87(3) 2.736(2) 160(2) . yes
N25 H25B O6 0.90(3) 1.91(3) 2.807(2) 172(3) 2_656 yes
N25 H25C O5 0.92(3) 1.89(3) 2.773(2) 159(2) 2_656 yes
O6 H6C O1 0.87(4) 1.91(4) 2.7791(19) 174(3) . yes
O6 H6D O4 0.91(3) 2.01(3) 2.8975(18) 165(3) 2_657 yes
O5 H5 O2 0.84(3) 1.84(3) 2.6762(18) 172(3) 2_656 yes

loop_
_geom_torsion_atom_site_label_1
_geom_torsion_atom_site_label_2
_geom_torsion_atom_site_label_3
_geom_torsion_atom_site_label_4
_geom_torsion
_geom_torsion_site_symmetry_1
_geom_torsion_site_symmetry_2
_geom_torsion_site_symmetry_3
_geom_torsion_site_symmetry_4
O1 C3 C4 C5 178.37(13) . . . .
O4 C7 C8 C9 67.07(16) . . . .
O4 C7 C8 C14 -56.86(17) . . . .
O5 C12 C13 C14 -66.10(15) . . . .
O5 C12 C13 C17 46.27(18) . . . .
O5 C12 C13 C18 171.48(12) . . . .
C1 C2 C3 O1 -175.69(14) . . . .
C1 C2 C3 C4 -57.17(18) . . . .
C2 C1 C10 C5 -54.27(17) . . . .
C2 C1 C10 C9 65.68(18) . . . .
C2 C1 C10 C19 -172.03(14) . . . .
C2 C3 C4 C5 56.06(18) . . . .
C3 C4 C5 C6 -179.74(13) . . . .
C3 C4 C5 C10 -53.34(18) . . . .
C4 C5 C6 C7 73.68(17) . . . .
C4 C5 C10 C1 49.98(16) . . . .
C4 C5 C10 C9 -72.07(16) . . . .
C4 C5 C10 C19 165.64(14) . . . .
C5 C6 C7 O4 -71.60(17) . . . .
C5 C6 C7 C8 52.05(18) . . . .
C6 C5 C10 C1 175.89(14) . . . .
C6 C5 C10 C9 53.85(17) . . . .
C6 C5 C10 C19 -68.45(16) . . . .
C6 C7 C8 C9 -54.42(16) . . . .
C6 C7 C8 C14 -178.35(12) . . . .
C7 C8 C9 C10 59.00(16) . . . .
C7 C8 C9 C11 -173.74(14) . . . .
C7 C8 C14 C13 179.66(12) . . . .
C7 C8 C14 C15 -58.58(18) . . . .
C8 C9 C10 C1 -177.36(13) . . . .
C8 C9 C10 C5 -57.61(16) . . . .
C8 C9 C10 C19 63.43(19) . . . .
C8 C9 C11 C12 49.88(18) . . . .
C8 C14 C15 C16 -163.55(13) . . . .
C9 C8 C14 C13 55.13(17) . . . .
C9 C8 C14 C15 176.88(13) . . . .
C9 C11 C12 O5 68.32(17) . . . .
C9 C11 C12 C13 -53.67(18) . . . .
C10 C1 C2 C3 58.85(18) . . . .
C10 C5 C6 C7 -52.97(18) . . . .
C10 C9 C11 C12 176.48(13) . . . .
C11 C9 C10 C1 55.39(17) . . . .
C11 C9 C10 C5 175.15(13) . . . .
C11 C9 C10 C19 -63.82(18) . . . .
C11 C12 C13 C14 55.65(16) . . . .
C11 C12 C13 C17 168.02(13) . . . .
C11 C12 C13 C18 -66.76(16) . . . .
C12 C13 C14 C8 -58.90(16) . . . .
C12 C13 C14 C15 171.79(13) . . . .
C12 C13 C17 C16 -157.87(13) . . . .
C12 C13 C17 C20 77.56(18) . . . .
C13 C14 C15 C16 -36.25(15) . . . .
C13 C17 C20 C21 -60.34(19) . . . .
C13 C17 C20 C22 174.58(14) . . . .
C14 C8 C9 C10 -175.93(12) . . . .
C14 C8 C9 C11 -48.67(17) . . . .
C14 C13 C17 C16 -40.84(14) . . . .
C14 C13 C17 C20 -165.42(13) . . . .
C14 C15 C16 C17 10.10(16) . . . .
C15 C16 C17 C13 19.40(16) . . . .
C15 C16 C17 C20 147.89(13) . . . .
C16 C17 C20 C21 179.85(14) . . . .
C16 C17 C20 C22 54.76(17) . . . .
C17 C13 C14 C8 177.72(12) . . . .
C17 C13 C14 C15 48.41(14) . . . .
C17 C20 C22 C23 62.7(2) . . . .
C18 C13 C14 C8 61.35(17) . . . .
C18 C13 C14 C15 -67.96(16) . . . .
C18 C13 C17 C16 77.41(15) . . . .
C18 C13 C17 C20 -47.16(19) . . . .
C20 C22 C23 C24 150.55(17) . . . .
C21 C20 C22 C23 -63.9(2) . . . .
C22 C23 C24 O2 138.61(18) . . . .
C22 C23 C24 O3 -42.0(3) . . . .
N25 C25 C26 C27 178.00(14) . . . .
C25 C26 C27 C28 171.69(15) . . . .
C26 C27 C28 C29 179.98(15) . . . .
C27 C28 C29 C30 65.8(2) . . . .

_cod_database_fobs_code 4519428
